data_7233138
loop_
_publ_author_name
'Honghan Fei'
'Andrew D. LaForge'
'Tedmann M. Onyango'
'Jeremy C. Robins'
'Peter Y. Zavalij'
'Arthur P. Ramirez'
'Scott R. J. Oliver'

_publ_section_title
;
 Synthesis and magnetic properties of a 3-D nickel hydroxide capped by
 succinate
;
_journal_name_full 'Journal of Materials Chemistry C'
_journal_page_first 1099
_journal_page_last 1104
_journal_paper_doi 10.1039/C2TC00428C
_journal_volume 1
_journal_year 2013
_chemical_formula_sum 'C24 H24 Ni7 O31'
_chemical_formula_weight 1219.40
_space_group_IT_number 2
_space_group_name_Hall '-P 1'
_space_group_name_H-M_alt 'P -1'
_symmetry_cell_setting triclinic
_symmetry_space_group_name_H-M 'P -1'
_atom_sites_solution_hydrogens geom
_atom_sites_solution_primary direct
_atom_sites_solution_secondary difmap
_cell_angle_alpha 90.790(5)
_cell_angle_beta 95.380(5)
_cell_angle_gamma 101.150(10)
_cell_formula_units_Z 2
_cell_length_a 9.9900(12)
_cell_length_b 11.2000(14)
_cell_length_c 17.2000(16)
_cell_measurement_reflns_used 3660
_cell_measurement_temperature 100(2)
_cell_measurement_theta_max 45.2919
_cell_measurement_theta_min 2.8367
_cell_volume 1878.8(4)
_computing_cell_refinement 'Bruker SAINT v7.34'
_computing_data_collection 'Bruker APEX-II v2.1-4'
_computing_data_reduction 'Bruker SAINT v7.34'
_computing_structure_refinement 'SHELXL-97 (Sheldrick, 1997)'
_computing_structure_solution 'SHELXS-97 (Sheldrick, 1990)'
_diffrn_ambient_temperature 100(2)
_diffrn_detector_area_resol_mean 83.33
_diffrn_measured_fraction_theta_full 0.999
_diffrn_measured_fraction_theta_max 0.999
_diffrn_measurement_device_type 'Bruker APEX-II'
_diffrn_measurement_method \w/2\q-scans
_diffrn_radiation_monochromator graphite
_diffrn_radiation_source 'fine-focus sealed tube'
_diffrn_radiation_type MoK\a
_diffrn_radiation_wavelength 0.71073
_diffrn_reflns_av_R_equivalents 0.0600
_diffrn_reflns_av_sigmaI/netI 0.0420
_diffrn_reflns_limit_h_max 14
_diffrn_reflns_limit_h_min -14
_diffrn_reflns_limit_k_max 15
_diffrn_reflns_limit_k_min -15
_diffrn_reflns_limit_l_max 24
_diffrn_reflns_limit_l_min -24
_diffrn_reflns_number 59763
_diffrn_reflns_theta_full 30.00
_diffrn_reflns_theta_max 30.00
_diffrn_reflns_theta_min 1.19
_diffrn_standards_decay_% .
_diffrn_standards_interval_count .
_diffrn_standards_interval_time .
_diffrn_standards_number .
_exptl_absorpt_coefficient_mu 3.544
_exptl_absorpt_correction_T_max 1.0000
_exptl_absorpt_correction_T_min 0.7178
_exptl_absorpt_correction_type empirical
_exptl_crystal_colour green
_exptl_crystal_density_diffrn 2.155
_exptl_crystal_density_method 'not measured'
_exptl_crystal_description prism
_exptl_crystal_F_000 1224
_exptl_crystal_size_max 0.35
_exptl_crystal_size_mid 0.11
_exptl_crystal_size_min 0.075
_refine_diff_density_max 1.096
_refine_diff_density_min -1.143
_refine_diff_density_rms 0.131
_refine_ls_extinction_coef 0.00040(8)
_refine_ls_extinction_expression Fc^*^=kFc[1+0.001xFc^2^\l^3^/sin(2\q)]^-1/4^
_refine_ls_extinction_method SHELXL
_refine_ls_goodness_of_fit_ref 1.251
_refine_ls_hydrogen_treatment censtr
_refine_ls_matrix_type full
_refine_ls_number_parameters 583
_refine_ls_number_reflns 10928
_refine_ls_number_restraints 0
_refine_ls_restrained_S_all 1.251
_refine_ls_R_factor_all 0.0501
_refine_ls_R_factor_gt 0.0477
_refine_ls_shift/su_max 0.005
_refine_ls_shift/su_mean 0.000
_refine_ls_structure_factor_coef Fsqd
_refine_ls_weighting_details 'calc w=1/[\s^2^(Fo^2^)+(0.0196P)^2^+5.5678P] where P=(Fo^2^+2Fc^2^)/3'
_refine_ls_weighting_scheme calc
_refine_ls_wR_factor_gt 0.1055
_refine_ls_wR_factor_ref 0.1066
_reflns_number_gt 10605
_reflns_number_total 10928
_reflns_threshold_expression >2sigma(I)
_cod_data_source_file J-Mat-Chem-C-2013-1-1099.cif
_cod_data_source_block shelxl
_cod_depositor_comments
;
The following automatic conversions were performed:

data item '_symmetry_cell_setting' value 'Triclinic' was changed to
'triclinic' in accordance with the built-in table derived from the
CIF Core dictionary named 'cif_core.dic' version 2.4.5 last updated
on 2014-11-21.

Automatic conversion script
Id: cif_fix_values 6909 2019-04-08 15:41:33Z antanas 
;
_cod_original_sg_symbol_H-M P-1
_cod_database_code 7233138

loop_
_symmetry_equiv_pos_as_xyz
'x, y, z'
'-x, -y, -z'

loop_
_atom_site_label
_atom_site_type_symbol
_atom_site_fract_x
_atom_site_fract_y
_atom_site_fract_z
_atom_site_U_iso_or_equiv
_atom_site_adp_type
_atom_site_occupancy
_atom_site_symmetry_multiplicity
_atom_site_calc_flag
_atom_site_refinement_flags
_atom_site_disorder_assembly
_atom_site_disorder_group
Ni1 Ni 0.38240(4) 0.67199(4) 0.21499(2) 0.01206(9) Uani 1 1 d . . .
Ni2 Ni 0.11199(4) 0.50641(4) 0.17101(2) 0.00967(8) Uani 1 1 d . . .
Ni3 Ni 0.02888(4) 0.26038(4) 0.25014(2) 0.01141(9) Uani 1 1 d . . .
Ni4 Ni 0.0000 0.5000 0.0000 0.00950(11) Uani 1 2 d S . .
Ni5 Ni -0.07112(4) 0.01176(4) 0.32483(2) 0.00982(8) Uani 1 1 d . . .
Ni6 Ni -0.32804(4) -0.14417(4) 0.25387(2) 0.01322(9) Uani 1 1 d . . .
Ni7 Ni 0.0000 0.0000 0.5000 0.00956(11) Uani 1 2 d S . .
Ni8 Ni 0.02915(4) -0.23911(4) 0.25154(2) 0.01364(9) Uani 1 1 d . . .
O1 O 0.0918(2) -0.0141(2) 0.39958(12) 0.0117(4) Uani 1 1 d . . .
O2 O 0.0201(2) 0.1807(2) 0.48877(13) 0.0134(4) Uani 1 1 d . . .
O3 O 0.1737(2) 0.0220(2) 0.57684(13) 0.0121(4) Uani 1 1 d . . .
O6 O -0.4259(3) -0.1430(3) 0.00333(17) 0.0289(6) Uani 1 1 d . . .
O7 O -0.0160(2) 0.1935(2) 0.35870(12) 0.0127(4) Uani 1 1 d . . .
O8 O 0.0392(2) 0.0761(2) 0.23530(13) 0.0128(4) Uani 1 1 d . . .
O9 O -0.1312(2) -0.1642(2) 0.29247(13) 0.0130(4) Uani 1 1 d . . .
O10 O -0.2504(2) 0.0438(2) 0.26326(13) 0.0127(4) Uani 1 1 d . . .
O11 O 0.3749(2) 0.1279(2) 0.62885(13) 0.0145(4) Uani 1 1 d . . .
O12 O -0.2640(3) -0.1357(2) 0.14227(14) 0.0189(5) Uani 1 1 d . . .
O13 O -0.0037(3) 0.6156(2) 0.32557(15) 0.0206(5) Uani 1 1 d . . .
O14 O 0.0757(3) -0.0951(2) 0.17876(14) 0.0178(5) Uani 1 1 d . . .
O15 O 0.2318(3) 0.3059(2) 0.28355(14) 0.0161(5) Uani 1 1 d . . .
O16 O 0.0184(2) 0.4439(2) 0.26548(13) 0.0132(4) Uani 1 1 d . . .
O17 O 0.0629(2) 0.3213(2) 0.13900(12) 0.0126(4) Uani 1 1 d . . .
O18 O -0.1719(2) 0.2243(2) 0.21269(14) 0.0161(5) Uani 1 1 d . . .
O19 O 0.2982(2) 0.4854(2) 0.22861(13) 0.0129(4) Uani 1 1 d . . .
O20 O 0.1796(2) 0.6870(2) 0.19699(13) 0.0121(4) Uani 1 1 d . . .
O21 O 0.1869(2) 0.5312(2) 0.06497(12) 0.0115(4) Uani 1 1 d . . .
O22 O 0.0689(2) 0.4817(2) -0.10705(12) 0.0115(4) Uani 1 1 d . . .
O23 O 0.3757(3) 0.7089(2) 0.33565(14) 0.0199(5) Uani 1 1 d . . .
O24 O 0.5888(2) 0.6742(2) 0.24402(14) 0.0152(4) Uani 1 1 d . . .
O25 O -0.5301(2) -0.1462(2) 0.21074(14) 0.0160(5) Uani 1 1 d . . .
O26 O 0.3986(2) 0.6330(2) 0.09954(13) 0.0146(4) Uani 1 1 d . . .
O27 O -0.0167(2) 0.3214(2) 0.01270(13) 0.0133(4) Uani 1 1 d . . .
O28 O -0.6135(3) -0.0655(3) 0.10205(16) 0.0258(6) Uani 1 1 d . . .
O29 O 0.7042(3) 0.6199(3) 0.35049(16) 0.0246(6) Uani 1 1 d . . .
O30 O 0.3679(12) -0.1857(11) 0.6087(6) 0.033(4) Uani 0.281(12) 1 d P . .
O31 O 0.6549(5) 0.6119(4) 0.5021(2) 0.0431(14) Uani 0.848(13) 1 d P . .
O32 O 0.3742(5) 0.6350(4) 0.4932(2) 0.0402(15) Uani 0.773(12) 1 d P . .
O35 O 0.1266(3) 0.3214(2) -0.16399(14) 0.0177(5) Uani 1 1 d . . .
O37 O 0.1855(3) -0.1489(2) 0.33818(14) 0.0180(5) Uani 1 1 d . . .
C1 C 0.2948(3) 0.0804(3) 0.57094(18) 0.0133(6) Uani 1 1 d . . .
C2 C 0.3414(3) 0.0893(3) 0.48963(19) 0.0177(6) Uani 1 1 d . . .
H1 H 0.4400 0.1272 0.4935 0.021 Uiso 1 1 calc R . .
H2 H 0.2906 0.1434 0.4590 0.021 Uiso 1 1 calc R . .
C3 C 0.3199(4) -0.0346(4) 0.4454(2) 0.0203(7) Uani 1 1 d . . .
H3 H 0.3990 -0.0344 0.4147 0.024 Uiso 1 1 calc R . .
H4 H 0.3209 -0.0987 0.4844 0.024 Uiso 1 1 calc R . .
C4 C 0.1898(3) -0.0697(3) 0.39053(18) 0.0141(6) Uani 1 1 d . . .
C9 C 0.0063(3) 0.2404(3) 0.42820(17) 0.0121(5) Uani 1 1 d . . .
C10 C 0.0142(4) 0.3753(3) 0.43942(19) 0.0188(7) Uani 1 1 d . . .
H5 H 0.1082 0.4182 0.4317 0.023 Uiso 1 1 calc R . .
H6 H -0.0021 0.3924 0.4940 0.023 Uiso 1 1 calc R . .
C11 C -0.0894(4) 0.4277(3) 0.38348(18) 0.0146(6) Uani 1 1 d . . .
H7 H -0.1594 0.3598 0.3586 0.018 Uiso 1 1 calc R . .
H8 H -0.1369 0.4793 0.4141 0.018 Uiso 1 1 calc R . .
C12 C -0.0205(3) 0.5026(3) 0.32065(18) 0.0135(6) Uani 1 1 d . . .
C13 C 0.0789(3) 0.0165(3) 0.18029(18) 0.0132(6) Uani 1 1 d . . .
C14 C 0.1282(4) 0.0877(3) 0.11110(19) 0.0154(6) Uani 1 1 d . . .
H9 H 0.1690 0.0355 0.0770 0.019 Uiso 1 1 calc R . .
H10 H 0.2004 0.1586 0.1297 0.019 Uiso 1 1 calc R . .
C15 C 0.0097(4) 0.1327(3) 0.06362(19) 0.0174(6) Uani 1 1 d . . .
H11 H 0.0105 0.1111 0.0077 0.021 Uiso 1 1 calc R . .
H12 H -0.0784 0.0900 0.0807 0.021 Uiso 1 1 calc R . .
C16 C 0.0184(3) 0.2685(3) 0.07258(18) 0.0118(5) Uani 1 1 d . . .
C17 C -0.2658(3) 0.1363(3) 0.22306(18) 0.0137(6) Uani 1 1 d . . .
C18 C -0.4056(4) 0.1480(4) 0.1851(3) 0.0280(9) Uani 1 1 d . . .
H13 H -0.4076 0.1316 0.1282 0.034 Uiso 1 1 calc R . .
H14 H -0.4157 0.2335 0.1923 0.034 Uiso 1 1 calc R . .
C19 C 0.3202(3) 0.3958(3) 0.27067(18) 0.0138(6) Uani 1 1 d . . .
C20 C 0.4638(4) 0.3977(3) 0.3084(2) 0.0234(8) Uani 1 1 d . . .
H15 H 0.4749 0.3126 0.3163 0.028 Uiso 1 1 calc R . .
H16 H 0.4735 0.4383 0.3607 0.028 Uiso 1 1 calc R . .
C21 C 0.5802(4) 0.4617(3) 0.2625(2) 0.0202(7) Uani 1 1 d . . .
H17 H 0.6578 0.4184 0.2694 0.024 Uiso 1 1 calc R . .
H18 H 0.5476 0.4577 0.2062 0.024 Uiso 1 1 calc R . .
C22 C 0.6300(3) 0.5943(3) 0.2891(2) 0.0158(6) Uani 1 1 d . . .
C24 C -0.5623(3) -0.0564(3) 0.1711(2) 0.0170(6) Uani 1 1 d . . .
C25 C -0.5295(4) 0.0661(3) 0.2141(2) 0.0233(7) Uani 1 1 d . . .
H19 H -0.5110 0.0542 0.2707 0.028 Uiso 1 1 calc R . .
H20 H -0.6097 0.1061 0.2065 0.028 Uiso 1 1 calc R . .
C29 C 0.3083(3) 0.5793(3) 0.04999(18) 0.0126(6) Uani 1 1 d . . .
C30 C 0.3393(3) 0.5645(3) -0.03412(19) 0.0152(6) Uani 1 1 d . . .
H21 H 0.4395 0.5882 -0.0367 0.018 Uiso 1 1 calc R . .
H22 H 0.2948 0.6206 -0.0669 0.018 Uiso 1 1 calc R . .
C31 C 0.2899(3) 0.4338(3) -0.06794(19) 0.0149(6) Uani 1 1 d . . .
H23 H 0.3595 0.4142 -0.1008 0.018 Uiso 1 1 calc R . .
H24 H 0.2848 0.3772 -0.0241 0.018 Uiso 1 1 calc R . .
C32 C 0.1519(3) 0.4099(3) -0.11654(18) 0.0124(5) Uani 1 1 d . . .
H61 H -0.409(8) -0.079(7) -0.032(5) 0.08(2) Uiso 1 1 d . . .
H62 H -0.494(10) -0.145(9) 0.022(6) 0.11(4) Uiso 1 1 d . . .

loop_
_atom_site_aniso_label
_atom_site_aniso_U_11
_atom_site_aniso_U_22
_atom_site_aniso_U_33
_atom_site_aniso_U_23
_atom_site_aniso_U_13
_atom_site_aniso_U_12
Ni1 0.01169(19) 0.01175(18) 0.01222(18) 0.00059(14) -0.00046(14) 0.00178(15)
Ni2 0.01106(18) 0.00955(17) 0.00827(17) 0.00185(13) 0.00037(13) 0.00190(14)
Ni3 0.01437(19) 0.01037(18) 0.00929(17) 0.00233(13) 0.00090(14) 0.00195(15)
Ni4 0.0108(2) 0.0097(2) 0.0080(2) 0.00172(18) -0.00002(18) 0.00222(19)
Ni5 0.01169(18) 0.00953(17) 0.00822(17) 0.00186(13) 0.00012(13) 0.00230(14)
Ni6 0.01301(19) 0.01276(19) 0.01324(19) 0.00060(14) -0.00147(14) 0.00222(15)
Ni7 0.0102(2) 0.0107(2) 0.0076(2) 0.00198(18) 0.00026(18) 0.0020(2)
Ni8 0.0160(2) 0.01141(19) 0.01386(19) 0.00149(14) 0.00110(15) 0.00355(15)
O1 0.0122(10) 0.0145(10) 0.0093(9) 0.0011(8) 0.0013(8) 0.0048(8)
O2 0.0176(11) 0.0113(10) 0.0107(10) 0.0027(8) 0.0003(8) 0.0019(9)
O3 0.0093(10) 0.0160(11) 0.0101(9) 0.0020(8) -0.0003(8) 0.0010(8)
O6 0.0302(16) 0.0373(17) 0.0199(13) 0.0056(12) -0.0008(11) 0.0097(13)
O7 0.0196(11) 0.0105(10) 0.0071(9) -0.0006(7) -0.0003(8) 0.0016(9)
O8 0.0156(11) 0.0141(10) 0.0091(9) 0.0015(8) 0.0028(8) 0.0027(9)
O9 0.0135(10) 0.0117(10) 0.0134(10) 0.0010(8) -0.0014(8) 0.0026(8)
O10 0.0139(11) 0.0113(10) 0.0125(10) 0.0021(8) -0.0019(8) 0.0028(8)
O11 0.0129(11) 0.0164(11) 0.0131(10) -0.0009(8) -0.0003(8) 0.0012(9)
O12 0.0229(13) 0.0196(12) 0.0152(11) 0.0011(9) -0.0001(9) 0.0078(10)
O13 0.0298(14) 0.0145(11) 0.0180(12) 0.0011(9) 0.0103(10) 0.0022(10)
O14 0.0265(13) 0.0137(11) 0.0162(11) 0.0038(9) 0.0075(9) 0.0082(10)
O15 0.0167(11) 0.0142(11) 0.0164(11) 0.0044(8) -0.0003(9) 0.0011(9)
O16 0.0169(11) 0.0126(10) 0.0104(10) 0.0025(8) 0.0033(8) 0.0030(9)
O17 0.0177(11) 0.0107(10) 0.0092(9) 0.0027(8) 0.0006(8) 0.0026(8)
O18 0.0156(11) 0.0155(11) 0.0166(11) 0.0044(9) -0.0013(9) 0.0023(9)
O19 0.0130(10) 0.0121(10) 0.0136(10) 0.0039(8) -0.0005(8) 0.0027(8)
O20 0.0131(10) 0.0117(10) 0.0117(10) 0.0028(8) 0.0003(8) 0.0030(8)
O21 0.0090(10) 0.0154(10) 0.0098(9) 0.0025(8) -0.0002(7) 0.0019(8)
O22 0.0129(10) 0.0133(10) 0.0093(9) 0.0024(8) 0.0014(8) 0.0048(8)
O23 0.0184(12) 0.0258(13) 0.0163(11) -0.0005(9) 0.0002(9) 0.0070(10)
O24 0.0120(11) 0.0148(11) 0.0190(11) 0.0023(9) -0.0008(8) 0.0041(9)
O25 0.0132(11) 0.0131(11) 0.0210(12) 0.0032(9) -0.0030(9) 0.0026(9)
O26 0.0125(10) 0.0167(11) 0.0129(10) -0.0015(8) -0.0014(8) -0.0001(9)
O27 0.0183(11) 0.0122(10) 0.0098(10) 0.0023(8) -0.0008(8) 0.0045(9)
O28 0.0282(14) 0.0278(14) 0.0216(13) 0.0026(11) -0.0047(11) 0.0097(12)
O29 0.0266(14) 0.0231(13) 0.0228(13) 0.0042(10) -0.0065(10) 0.0054(11)
O30 0.032(6) 0.037(7) 0.031(6) 0.002(4) 0.004(4) 0.011(5)
O31 0.050(3) 0.049(3) 0.031(2) 0.0064(18) 0.0051(18) 0.011(2)
O32 0.054(3) 0.041(3) 0.027(2) 0.0078(17) 0.0044(19) 0.013(2)
O35 0.0180(12) 0.0181(11) 0.0172(11) -0.0054(9) -0.0041(9) 0.0075(9)
O37 0.0187(12) 0.0200(12) 0.0165(11) -0.0035(9) 0.0003(9) 0.0081(10)
C1 0.0140(14) 0.0128(13) 0.0125(13) 0.0015(11) -0.0004(11) 0.0021(11)
C2 0.0118(14) 0.0269(17) 0.0137(14) 0.0030(12) 0.0023(11) 0.0012(13)
C3 0.0133(15) 0.0326(19) 0.0167(15) -0.0035(13) -0.0001(12) 0.0100(14)
C4 0.0158(14) 0.0157(14) 0.0113(13) 0.0039(11) 0.0012(11) 0.0044(12)
C9 0.0129(14) 0.0129(14) 0.0103(13) 0.0016(10) 0.0001(10) 0.0024(11)
C10 0.0318(19) 0.0122(14) 0.0123(14) 0.0004(11) -0.0036(13) 0.0069(13)
C11 0.0199(15) 0.0141(14) 0.0110(13) 0.0039(11) 0.0051(11) 0.0045(12)
C12 0.0128(14) 0.0150(14) 0.0125(13) 0.0029(11) 0.0000(11) 0.0028(11)
C13 0.0136(14) 0.0145(14) 0.0111(13) 0.0018(11) -0.0014(10) 0.0031(11)
C14 0.0211(16) 0.0142(14) 0.0134(14) 0.0038(11) 0.0055(12) 0.0073(12)
C15 0.0280(18) 0.0107(14) 0.0136(14) 0.0031(11) -0.0006(12) 0.0047(13)
C16 0.0127(14) 0.0111(13) 0.0117(13) 0.0027(10) 0.0020(10) 0.0019(11)
C17 0.0166(15) 0.0123(14) 0.0127(13) 0.0003(11) -0.0008(11) 0.0049(12)
C18 0.0175(17) 0.0184(17) 0.044(2) 0.0116(16) -0.0126(16) -0.0016(14)
C19 0.0162(15) 0.0138(14) 0.0110(13) 0.0007(11) -0.0012(11) 0.0028(12)
C20 0.0166(16) 0.0212(17) 0.0291(18) 0.0123(14) -0.0080(13) -0.0007(13)
C21 0.0135(15) 0.0159(15) 0.0310(19) 0.0034(13) -0.0011(13) 0.0038(12)
C22 0.0125(14) 0.0170(15) 0.0184(15) 0.0026(12) 0.0022(11) 0.0038(12)
C24 0.0126(14) 0.0170(15) 0.0211(16) 0.0023(12) 0.0005(12) 0.0026(12)
C25 0.0146(16) 0.0165(16) 0.039(2) 0.0007(14) -0.0024(14) 0.0056(13)
C29 0.0125(14) 0.0124(13) 0.0139(13) 0.0039(11) 0.0041(11) 0.0033(11)
C30 0.0137(14) 0.0171(15) 0.0139(14) 0.0015(11) 0.0020(11) 0.0009(12)
C31 0.0123(14) 0.0197(15) 0.0136(14) 0.0004(11) 0.0004(11) 0.0059(12)
C32 0.0140(14) 0.0126(13) 0.0118(13) 0.0018(10) 0.0026(10) 0.0045(11)

loop_
_atom_type_symbol
_atom_type_description
_atom_type_scat_dispersion_real
_atom_type_scat_dispersion_imag
_atom_type_scat_source
C C 0.0033 0.0016 'International Tables Vol C Tables 4.2.6.8 and 6.1.1.4'
H H 0.0000 0.0000 'International Tables Vol C Tables 4.2.6.8 and 6.1.1.4'
Ni Ni 0.3393 1.1124 'International Tables Vol C Tables 4.2.6.8 and 6.1.1.4'
O O 0.0106 0.0060 'International Tables Vol C Tables 4.2.6.8 and 6.1.1.4'

loop_
_geom_angle_atom_site_label_1
_geom_angle_atom_site_label_2
_geom_angle_atom_site_label_3
_geom_angle
_geom_angle_site_symmetry_1
_geom_angle_site_symmetry_3
O26 Ni1 O20 94.49(9) . .
O26 Ni1 O25 95.07(10) . 1_665
O20 Ni1 O25 98.36(9) . 1_665
O26 Ni1 O24 91.56(10) . .
O20 Ni1 O24 172.70(10) . .
O25 Ni1 O24 77.00(9) 1_665 .
O26 Ni1 O23 176.91(10) . .
O20 Ni1 O23 88.48(9) . .
O25 Ni1 O23 85.28(10) 1_665 .
O24 Ni1 O23 85.53(10) . .
O26 Ni1 O19 88.81(9) . .
O20 Ni1 O19 83.43(9) . .
O25 Ni1 O19 175.58(9) 1_665 .
O24 Ni1 O19 100.80(9) . .
O23 Ni1 O19 90.73(10) . .
O26 Ni1 Ni2 79.13(7) . .
O20 Ni1 Ni2 42.70(6) . .
O25 Ni1 Ni2 138.88(7) 1_665 .
O24 Ni1 Ni2 143.12(7) . .
O23 Ni1 Ni2 102.62(7) . .
O19 Ni1 Ni2 44.05(6) . .
O16 Ni2 O20 103.67(9) . .
O16 Ni2 O21 166.93(9) . .
O20 Ni2 O21 89.23(9) . .
O16 Ni2 O22 93.43(9) . 2_565
O20 Ni2 O22 97.97(9) . 2_565
O21 Ni2 O22 82.52(9) . 2_565
O16 Ni2 O19 89.12(9) . .
O20 Ni2 O19 85.13(9) . .
O21 Ni2 O19 94.16(9) . .
O22 Ni2 O19 175.39(9) 2_565 .
O16 Ni2 O17 81.23(9) . .
O20 Ni2 O17 173.69(9) . .
O21 Ni2 O17 86.06(9) . .
O22 Ni2 O17 85.59(9) 2_565 .
O19 Ni2 O17 91.02(9) . .
O16 Ni2 Ni1 112.13(7) . .
O20 Ni2 Ni1 43.40(6) . .
O21 Ni2 Ni1 78.69(6) . .
O22 Ni2 Ni1 136.49(6) 2_565 .
O19 Ni2 Ni1 45.16(6) . .
O17 Ni2 Ni1 131.19(7) . .
O18 Ni3 O15 176.40(9) . .
O18 Ni3 O17 86.95(9) . .
O15 Ni3 O17 90.13(9) . .
O18 Ni3 O7 89.98(9) . .
O15 Ni3 O7 92.98(9) . .
O17 Ni3 O7 176.68(9) . .
O18 Ni3 O16 89.18(10) . .
O15 Ni3 O16 88.23(10) . .
O17 Ni3 O16 79.85(9) . .
O7 Ni3 O16 101.39(9) . .
O18 Ni3 O8 90.85(10) . .
O15 Ni3 O8 91.74(10) . .
O17 Ni3 O8 100.41(9) . .
O7 Ni3 O8 78.35(9) . .
O16 Ni3 O8 179.73(9) . .
O27 Ni4 O27 180.00(12) . 2_565
O27 Ni4 O22 89.17(9) . .
O27 Ni4 O22 90.83(9) 2_565 .
O27 Ni4 O22 90.83(9) . 2_565
O27 Ni4 O22 89.17(9) 2_565 2_565
O22 Ni4 O22 180.0 . 2_565
O27 Ni4 O21 90.32(9) . .
O27 Ni4 O21 89.68(9) 2_565 .
O22 Ni4 O21 97.60(9) . .
O22 Ni4 O21 82.40(9) 2_565 .
O27 Ni4 O21 89.68(9) . 2_565
O27 Ni4 O21 90.32(9) 2_565 2_565
O22 Ni4 O21 82.40(9) . 2_565
O22 Ni4 O21 97.60(9) 2_565 2_565
O21 Ni4 O21 180.0 . 2_565
O9 Ni5 O8 101.14(9) . .
O9 Ni5 O1 94.85(9) . .
O8 Ni5 O1 96.56(9) . .
O9 Ni5 O3 89.04(9) . 2_556
O8 Ni5 O3 169.82(9) . 2_556
O1 Ni5 O3 82.43(9) . 2_556
O9 Ni5 O7 178.04(10) . .
O8 Ni5 O7 80.09(9) . .
O1 Ni5 O7 86.50(9) . .
O3 Ni5 O7 89.73(9) 2_556 .
O9 Ni5 O10 88.10(9) . .
O8 Ni5 O10 90.59(9) . .
O1 Ni5 O10 171.58(9) . .
O3 Ni5 O10 89.75(9) 2_556 .
O7 Ni5 O10 90.36(9) . .
O9 Ni5 Ni6 44.34(7) . .
O8 Ni5 Ni6 106.88(7) . .
O1 Ni5 Ni6 135.47(7) . .
O3 Ni5 Ni6 80.39(6) 2_556 .
O7 Ni5 Ni6 133.89(7) . .
O10 Ni5 Ni6 45.14(6) . .
O24 Ni6 O9 96.12(9) 1_445 .
O24 Ni6 O12 94.40(10) 1_445 .
O9 Ni6 O12 86.51(10) . .
O24 Ni6 O25 77.22(9) 1_445 .
O9 Ni6 O25 173.04(9) . .
O12 Ni6 O25 91.96(10) . .
O24 Ni6 O10 177.76(9) 1_445 .
O9 Ni6 O10 86.09(9) . .
O12 Ni6 O10 86.09(10) . .
O25 Ni6 O10 100.58(9) . .
O24 Ni6 O11 93.58(9) 1_445 2_556
O9 Ni6 O11 90.64(9) . 2_556
O12 Ni6 O11 171.76(10) . 2_556
O25 Ni6 O11 91.77(9) . 2_556
O10 Ni6 O11 86.01(9) . 2_556
O24 Ni6 Ni5 137.16(7) 1_445 .
O9 Ni6 Ni5 42.49(6) . .
O12 Ni6 Ni5 93.40(7) . .
O25 Ni6 Ni5 144.45(7) . .
O10 Ni6 Ni5 44.92(6) . .
O11 Ni6 Ni5 79.34(7) 2_556 .
O2 Ni7 O2 180.0 2_556 .
O2 Ni7 O1 89.20(9) 2_556 .
O2 Ni7 O1 90.80(9) . .
O2 Ni7 O1 90.80(9) 2_556 2_556
O2 Ni7 O1 89.20(9) . 2_556
O1 Ni7 O1 180.0 . 2_556
O2 Ni7 O3 91.76(9) 2_556 2_556
O2 Ni7 O3 88.24(9) . 2_556
O1 Ni7 O3 82.57(9) . 2_556
O1 Ni7 O3 97.43(9) 2_556 2_556
O2 Ni7 O3 88.24(9) 2_556 .
O2 Ni7 O3 91.76(9) . .
O1 Ni7 O3 97.43(9) . .
O1 Ni7 O3 82.57(9) 2_556 .
O3 Ni7 O3 180.0 2_556 .
O14 Ni8 O13 176.15(11) . 1_545
O14 Ni8 O9 90.89(9) . .
O13 Ni8 O9 92.34(10) 1_545 .
O14 Ni8 O35 88.11(10) . 2
O13 Ni8 O35 94.34(10) 1_545 2
O9 Ni8 O35 83.23(9) . 2
O14 Ni8 O20 85.22(9) . 1_545
O13 Ni8 O20 91.75(9) 1_545 1_545
O9 Ni8 O20 173.35(8) . 1_545
O35 Ni8 O20 91.23(9) 2 1_545
O14 Ni8 O37 89.81(10) . .
O13 Ni8 O37 87.79(10) 1_545 .
O9 Ni8 O37 95.73(9) . .
O35 Ni8 O37 177.66(10) 2 .
O20 Ni8 O37 89.66(9) 1_545 .
C4 O1 Ni5 131.7(2) . .
C4 O1 Ni7 126.66(19) . .
Ni5 O1 Ni7 95.91(9) . .
C9 O2 Ni7 129.4(2) . .
C1 O3 Ni7 130.7(2) . .
C1 O3 Ni5 129.2(2) . 2_556
Ni7 O3 Ni5 95.31(9) . 2_556
C9 O7 Ni5 128.1(2) . .
C9 O7 Ni3 133.3(2) . .
Ni5 O7 Ni3 97.32(9) . .
C13 O8 Ni5 129.0(2) . .
C13 O8 Ni3 132.4(2) . .
Ni5 O8 Ni3 97.46(10) . .
Ni5 O9 Ni6 93.16(9) . .
Ni5 O9 Ni8 112.40(11) . .
Ni6 O9 Ni8 138.75(12) . .
C17 O10 Ni5 127.7(2) . .
C17 O10 Ni6 136.0(2) . .
Ni5 O10 Ni6 89.94(9) . .
C1 O11 Ni6 127.4(2) . 2_556
C12 O13 Ni8 137.7(2) . 1_565
C13 O14 Ni8 137.7(2) . .
C19 O15 Ni3 132.2(2) . .
C12 O16 Ni2 129.7(2) . .
C12 O16 Ni3 132.3(2) . .
Ni2 O16 Ni3 97.63(10) . .
C16 O17 Ni3 129.2(2) . .
C16 O17 Ni2 130.20(19) . .
Ni3 O17 Ni2 95.92(9) . .
C17 O18 Ni3 131.9(2) . .
C19 O19 Ni2 126.8(2) . .
C19 O19 Ni1 139.8(2) . .
Ni2 O19 Ni1 90.78(9) . .
Ni2 O20 Ni1 93.90(9) . .
Ni2 O20 Ni8 110.66(10) . 1_565
Ni1 O20 Ni8 140.75(12) . 1_565
C29 O21 Ni2 128.5(2) . .
C29 O21 Ni4 133.3(2) . .
Ni2 O21 Ni4 96.18(9) . .
C32 O22 Ni4 119.93(19) . .
C32 O22 Ni2 129.7(2) . 2_565
Ni4 O22 Ni2 95.82(9) . 2_565
C22 O24 Ni6 123.4(2) . 1_665
C22 O24 Ni1 121.7(2) . .
Ni6 O24 Ni1 102.93(10) 1_665 .
C24 O25 Ni1 133.7(2) . 1_445
C24 O25 Ni6 120.8(2) . .
Ni1 O25 Ni6 101.99(10) 1_445 .
C29 O26 Ni1 128.3(2) . .
C16 O27 Ni4 127.3(2) . .
C32 O35 Ni8 139.3(2) . 2
C4 O37 Ni8 134.1(2) . .
O11 C1 O3 123.1(3) . .
O11 C1 C2 120.3(3) . .
O3 C1 C2 116.6(3) . .
C1 C2 C3 113.6(3) . .
C4 C3 C2 116.5(3) . .
O37 C4 O1 123.8(3) . .
O37 C4 C3 118.4(3) . .
O1 C4 C3 117.8(3) . .
O2 C9 O7 124.3(3) . .
O2 C9 C10 117.0(3) . .
O7 C9 C10 118.8(3) . .
C9 C10 C11 114.2(3) . .
C12 C11 C10 112.2(3) . .
O13 C12 O16 124.1(3) . .
O13 C12 C11 119.2(3) . .
O16 C12 C11 116.7(3) . .
O14 C13 O8 125.1(3) . .
O14 C13 C14 117.9(3) . .
O8 C13 C14 116.9(3) . .
C13 C14 C15 111.3(3) . .
C16 C15 C14 113.1(3) . .
O27 C16 O17 124.8(3) . .
O27 C16 C15 116.4(3) . .
O17 C16 C15 118.8(3) . .
O18 C17 O10 124.8(3) . .
O18 C17 C18 114.3(3) . .
O10 C17 C18 120.9(3) . .
C17 C18 C25 117.0(3) . .
O15 C19 O19 125.0(3) . .
O15 C19 C20 116.1(3) . .
O19 C19 C20 118.8(3) . .
C19 C20 C21 115.4(3) . .
C22 C21 C20 112.1(3) . .
O29 C22 O24 123.9(3) . .
O29 C22 C21 119.9(3) . .
O24 C22 C21 116.1(3) . .
O28 C24 O25 124.5(3) . .
O28 C24 C25 120.3(3) . .
O25 C24 C25 115.2(3) . .
C24 C25 C18 111.3(3) . .
O26 C29 O21 123.9(3) . .
O26 C29 C30 120.2(3) . .
O21 C29 C30 115.8(3) . .
C29 C30 C31 113.2(3) . .
C32 C31 C30 115.6(3) . .
O35 C32 O22 123.8(3) . .
O35 C32 C31 117.6(3) . .
O22 C32 C31 118.5(3) . .

loop_
_geom_bond_atom_site_label_1
_geom_bond_atom_site_label_2
_geom_bond_distance
_geom_bond_site_symmetry_2
Ni1 O26 2.055(2) .
Ni1 O20 2.060(2) .
Ni1 O25 2.060(2) 1_665
Ni1 O24 2.071(2) .
Ni1 O23 2.120(3) .
Ni1 O19 2.122(2) .
Ni1 Ni2 2.9916(7) .
Ni2 O16 2.017(2) .
Ni2 O20 2.034(2) .
Ni2 O21 2.038(2) .
Ni2 O22 2.053(2) 2_565
Ni2 O19 2.080(2) .
Ni2 O17 2.090(2) .
Ni3 O18 2.010(2) .
Ni3 O15 2.019(2) .
Ni3 O17 2.074(2) .
Ni3 O7 2.077(2) .
Ni3 O16 2.092(2) .
Ni3 O8 2.099(2) .
Ni4 O27 1.992(2) .
Ni4 O27 1.992(2) 2_565
Ni4 O22 2.046(2) .
Ni4 O22 2.046(2) 2_565
Ni4 O21 2.050(2) .
Ni4 O21 2.050(2) 2_565
Ni5 O9 2.001(2) .
Ni5 O8 2.037(2) .
Ni5 O1 2.046(2) .
Ni5 O3 2.061(2) 2_556
Ni5 O7 2.064(2) .
Ni5 O10 2.089(2) .
Ni5 Ni6 2.9576(7) .
Ni6 O24 2.042(2) 1_445
Ni6 O9 2.070(2) .
Ni6 O12 2.077(3) .
Ni6 O25 2.080(2) .
Ni6 O10 2.096(2) .
Ni6 O11 2.126(2) 2_556
Ni7 O2 2.009(2) 2_556
Ni7 O2 2.009(2) .
Ni7 O1 2.048(2) .
Ni7 O1 2.048(2) 2_556
Ni7 O3 2.053(2) 2_556
Ni7 O3 2.053(2) .
Ni8 O14 2.064(2) .
Ni8 O13 2.075(2) 1_545
Ni8 O9 2.117(2) .
Ni8 O35 2.123(2) 2
Ni8 O20 2.133(2) 1_545
Ni8 O37 2.143(3) .
O1 C4 1.277(4) .
O2 C9 1.257(4) .
O3 C1 1.273(4) .
O3 Ni5 2.061(2) 2_556
O7 C9 1.281(4) .
O8 C13 1.286(4) .
O10 C17 1.280(4) .
O11 C1 1.259(4) .
O11 Ni6 2.126(2) 2_556
O13 C12 1.245(4) .
O13 Ni8 2.075(2) 1_565
O14 C13 1.244(4) .
O15 C19 1.241(4) .
O16 C12 1.279(4) .
O17 C16 1.279(4) .
O18 C17 1.249(4) .
O19 C19 1.286(4) .
O20 Ni8 2.133(2) 1_565
O21 C29 1.280(4) .
O22 C32 1.281(4) .
O22 Ni2 2.053(2) 2_565
O24 C22 1.294(4) .
O24 Ni6 2.042(2) 1_665
O25 C24 1.297(4) .
O25 Ni1 2.060(2) 1_445
O26 C29 1.238(4) .
O27 C16 1.251(4) .
O28 C24 1.242(4) .
O29 C22 1.229(4) .
O35 C32 1.247(4) .
O35 Ni8 2.123(2) 2
O37 C4 1.247(4) .
C1 C2 1.513(4) .
C2 C3 1.541(5) .
C3 C4 1.515(5) .
C9 C10 1.507(4) .
C10 C11 1.551(5) .
C11 C12 1.512(4) .
C13 C14 1.510(4) .
C14 C15 1.544(5) .
C15 C16 1.511(4) .
C17 C18 1.516(5) .
C18 C25 1.520(5) .
C19 C20 1.515(5) .
C20 C21 1.535(5) .
C21 C22 1.521(5) .
C24 C25 1.514(5) .
C29 C30 1.521(4) .
C30 C31 1.539(5) .
C31 C32 1.519(4) .

loop_
_geom_torsion_atom_site_label_1
_geom_torsion_atom_site_label_2
_geom_torsion_atom_site_label_3
_geom_torsion_atom_site_label_4
_geom_torsion
_geom_torsion_site_symmetry_1
_geom_torsion_site_symmetry_2
_geom_torsion_site_symmetry_3
_geom_torsion_site_symmetry_4
O26 Ni1 Ni2 O16 164.36(10) . . . .
O20 Ni1 Ni2 O16 -86.63(11) . . . .
O25 Ni1 Ni2 O16 -110.41(13) 1_665 . . .
O24 Ni1 Ni2 O16 86.47(14) . . . .
O23 Ni1 Ni2 O16 -13.04(10) . . . .
O19 Ni1 Ni2 O16 64.69(11) . . . .
O26 Ni1 Ni2 O20 -109.01(11) . . . .
O25 Ni1 Ni2 O20 -23.78(14) 1_665 . . .
O24 Ni1 Ni2 O20 173.10(15) . . . .
O23 Ni1 Ni2 O20 73.59(11) . . . .
O19 Ni1 Ni2 O20 151.32(13) . . . .
O26 Ni1 Ni2 O21 -7.97(9) . . . .
O20 Ni1 Ni2 O21 101.04(11) . . . .
O25 Ni1 Ni2 O21 77.26(13) 1_665 . . .
O24 Ni1 Ni2 O21 -85.86(13) . . . .
O23 Ni1 Ni2 O21 174.63(10) . . . .
O19 Ni1 Ni2 O21 -107.64(11) . . . .
O26 Ni1 Ni2 O22 -74.17(12) . . . 2_565
O20 Ni1 Ni2 O22 34.84(13) . . . 2_565
O25 Ni1 Ni2 O22 11.06(15) 1_665 . . 2_565
O24 Ni1 Ni2 O22 -152.06(14) . . . 2_565
O23 Ni1 Ni2 O22 108.43(12) . . . 2_565
O19 Ni1 Ni2 O22 -173.84(13) . . . 2_565
O26 Ni1 Ni2 O19 99.67(11) . . . .
O20 Ni1 Ni2 O19 -151.32(13) . . . .
O25 Ni1 Ni2 O19 -175.10(14) 1_665 . . .
O24 Ni1 Ni2 O19 21.78(15) . . . .
O23 Ni1 Ni2 O19 -77.73(12) . . . .
O26 Ni1 Ni2 O17 66.47(10) . . . .
O20 Ni1 Ni2 O17 175.48(12) . . . .
O25 Ni1 Ni2 O17 151.70(13) 1_665 . . .
O24 Ni1 Ni2 O17 -11.42(14) . . . .
O23 Ni1 Ni2 O17 -110.93(11) . . . .
O19 Ni1 Ni2 O17 -33.20(12) . . . .
O9 Ni5 Ni6 O24 19.11(14) . . . 1_445
O8 Ni5 Ni6 O24 107.88(12) . . . 1_445
O1 Ni5 Ni6 O24 -10.71(14) . . . 1_445
O3 Ni5 Ni6 O24 -79.45(12) 2_556 . . 1_445
O7 Ni5 Ni6 O24 -159.70(13) . . . 1_445
O10 Ni5 Ni6 O24 -178.79(14) . . . 1_445
O8 Ni5 Ni6 O9 88.77(12) . . . .
O1 Ni5 Ni6 O9 -29.82(13) . . . .
O3 Ni5 Ni6 O9 -98.57(11) 2_556 . . .
O7 Ni5 Ni6 O9 -178.81(13) . . . .
O10 Ni5 Ni6 O9 162.10(13) . . . .
O9 Ni5 Ni6 O12 -81.09(12) . . . .
O8 Ni5 Ni6 O12 7.68(10) . . . .
O1 Ni5 Ni6 O12 -110.91(11) . . . .
O3 Ni5 Ni6 O12 -179.65(9) 2_556 . . .
O7 Ni5 Ni6 O12 100.10(11) . . . .
O10 Ni5 Ni6 O12 81.01(11) . . . .
O9 Ni5 Ni6 O25 -179.25(15) . . . .
O8 Ni5 Ni6 O25 -90.48(14) . . . .
O1 Ni5 Ni6 O25 150.93(15) . . . .
O3 Ni5 Ni6 O25 82.18(14) 2_556 . . .
O7 Ni5 Ni6 O25 1.94(15) . . . .
O10 Ni5 Ni6 O25 -17.15(15) . . . .
O9 Ni5 Ni6 O10 -162.10(13) . . . .
O8 Ni5 Ni6 O10 -73.33(11) . . . .
O1 Ni5 Ni6 O10 168.08(13) . . . .
O3 Ni5 Ni6 O10 99.34(11) 2_556 . . .
O7 Ni5 Ni6 O10 19.09(12) . . . .
O9 Ni5 Ni6 O11 102.84(11) . . . 2_556
O8 Ni5 Ni6 O11 -168.40(9) . . . 2_556
O1 Ni5 Ni6 O11 73.01(11) . . . 2_556
O3 Ni5 Ni6 O11 4.27(9) 2_556 . . 2_556
O7 Ni5 Ni6 O11 -75.98(11) . . . 2_556
O10 Ni5 Ni6 O11 -95.07(11) . . . 2_556
O9 Ni5 O1 C4 50.7(3) . . . .
O8 Ni5 O1 C4 -51.1(3) . . . .
O3 Ni5 O1 C4 139.1(3) 2_556 . . .
O7 Ni5 O1 C4 -130.7(3) . . . .
O10 Ni5 O1 C4 161.0(5) . . . .
Ni6 Ni5 O1 C4 71.1(3) . . . .
O9 Ni5 O1 Ni7 -103.08(10) . . . .
O8 Ni5 O1 Ni7 155.09(9) . . . .
O3 Ni5 O1 Ni7 -14.70(9) 2_556 . . .
O7 Ni5 O1 Ni7 75.50(9) . . . .
O10 Ni5 O1 Ni7 7.2(7) . . . .
Ni6 Ni5 O1 Ni7 -82.66(10) . . . .
O2 Ni7 O1 C4 -49.1(3) 2_556 . . .
O2 Ni7 O1 C4 130.9(3) . . . .
O1 Ni7 O1 C4 131(100) 2_556 . . .
O3 Ni7 O1 C4 -141.0(3) 2_556 . . .
O3 Ni7 O1 C4 39.0(3) . . . .
O2 Ni7 O1 Ni5 106.63(10) 2_556 . . .
O2 Ni7 O1 Ni5 -73.37(10) . . . .
O1 Ni7 O1 Ni5 -73(100) 2_556 . . .
O3 Ni7 O1 Ni5 14.75(9) 2_556 . . .
O3 Ni7 O1 Ni5 -165.25(9) . . . .
O2 Ni7 O2 C9 -99(100) 2_556 . . .
O1 Ni7 O2 C9 38.9(3) . . . .
O1 Ni7 O2 C9 -141.1(3) 2_556 . . .
O3 Ni7 O2 C9 -43.7(3) 2_556 . . .
O3 Ni7 O2 C9 136.3(3) . . . .
O2 Ni7 O3 C1 127.1(3) 2_556 . . .
O2 Ni7 O3 C1 -52.9(3) . . . .
O1 Ni7 O3 C1 38.1(3) . . . .
O1 Ni7 O3 C1 -141.9(3) 2_556 . . .
O3 Ni7 O3 C1 -44(100) 2_556 . . .
O2 Ni7 O3 Ni5 -76.41(10) 2_556 . . 2_556
O2 Ni7 O3 Ni5 103.59(10) . . . 2_556
O1 Ni7 O3 Ni5 -165.37(9) . . . 2_556
O1 Ni7 O3 Ni5 14.63(9) 2_556 . . 2_556
O3 Ni7 O3 Ni5 113(100) 2_556 . . 2_556
O9 Ni5 O7 C9 82(3) . . . .
O8 Ni5 O7 C9 -148.7(3) . . . .
O1 Ni5 O7 C9 -51.4(3) . . . .
O3 Ni5 O7 C9 31.0(3) 2_556 . . .
O10 Ni5 O7 C9 120.7(3) . . . .
Ni6 Ni5 O7 C9 107.3(3) . . . .
O9 Ni5 O7 Ni3 -109(3) . . . .
O8 Ni5 O7 Ni3 19.89(9) . . . .
O1 Ni5 O7 Ni3 117.17(10) . . . .
O3 Ni5 O7 Ni3 -160.40(10) 2_556 . . .
O10 Ni5 O7 Ni3 -70.65(10) . . . .
Ni6 Ni5 O7 Ni3 -84.05(11) . . . .
O18 Ni3 O7 C9 -120.8(3) . . . .
O15 Ni3 O7 C9 57.1(3) . . . .
O17 Ni3 O7 C9 -143.3(15) . . . .
O16 Ni3 O7 C9 -31.7(3) . . . .
O8 Ni3 O7 C9 148.3(3) . . . .
O18 Ni3 O7 Ni5 71.49(10) . . . .
O15 Ni3 O7 Ni5 -110.55(10) . . . .
O17 Ni3 O7 Ni5 49.0(16) . . . .
O16 Ni3 O7 Ni5 160.65(9) . . . .
O8 Ni3 O7 Ni5 -19.38(9) . . . .
O9 Ni5 O8 C13 -10.4(3) . . . .
O1 Ni5 O8 C13 85.8(3) . . . .
O3 Ni5 O8 C13 169.5(4) 2_556 . . .
O7 Ni5 O8 C13 171.1(3) . . . .
O10 Ni5 O8 C13 -98.6(3) . . . .
Ni6 Ni5 O8 C13 -55.9(3) . . . .
O9 Ni5 O8 Ni3 158.77(9) . . . .
O1 Ni5 O8 Ni3 -104.95(10) . . . .
O3 Ni5 O8 Ni3 -21.3(6) 2_556 . . .
O7 Ni5 O8 Ni3 -19.67(9) . . . .
O10 Ni5 O8 Ni3 70.59(10) . . . .
Ni6 Ni5 O8 Ni3 113.36(7) . . . .
O18 Ni3 O8 C13 98.5(3) . . . .
O15 Ni3 O8 C13 -79.0(3) . . . .
O17 Ni3 O8 C13 11.4(3) . . . .
O7 Ni3 O8 C13 -171.7(3) . . . .
O16 Ni3 O8 C13 -164(71) . . . .
O18 Ni3 O8 Ni5 -70.14(10) . . . .
O15 Ni3 O8 Ni5 112.34(10) . . . .
O17 Ni3 O8 Ni5 -157.20(9) . . . .
O7 Ni3 O8 Ni5 19.66(9) . . . .
O16 Ni3 O8 Ni5 27(21) . . . .
O8 Ni5 O9 Ni6 -102.82(9) . . . .
O1 Ni5 O9 Ni6 159.51(9) . . . .
O3 Ni5 O9 Ni6 77.19(9) 2_556 . . .
O7 Ni5 O9 Ni6 26(3) . . . .
O10 Ni5 O9 Ni6 -12.59(9) . . . .
O8 Ni5 O9 Ni8 44.03(12) . . . .
O1 Ni5 O9 Ni8 -53.64(11) . . . .
O3 Ni5 O9 Ni8 -135.96(11) 2_556 . . .
O7 Ni5 O9 Ni8 173(3) . . . .
O10 Ni5 O9 Ni8 134.25(11) . . . .
Ni6 Ni5 O9 Ni8 146.85(15) . . . .
O24 Ni6 O9 Ni5 -167.06(9) 1_445 . . .
O12 Ni6 O9 Ni5 98.88(10) . . . .
O25 Ni6 O9 Ni5 176.4(7) . . . .
O10 Ni6 O9 Ni5 12.57(9) . . . .
O11 Ni6 O9 Ni5 -73.39(10) 2_556 . . .
O24 Ni6 O9 Ni8 63.01(18) 1_445 . . .
O12 Ni6 O9 Ni8 -31.05(18) . . . .
O25 Ni6 O9 Ni8 46.5(9) . . . .
O10 Ni6 O9 Ni8 -117.36(18) . . . .
O11 Ni6 O9 Ni8 156.68(17) 2_556 . . .
Ni5 Ni6 O9 Ni8 -129.9(2) . . . .
O14 Ni8 O9 Ni5 -49.30(12) . . . .
O13 Ni8 O9 Ni5 128.61(12) 1_545 . . .
O35 Ni8 O9 Ni5 -137.30(12) 2 . . .
O20 Ni8 O9 Ni5 -103.4(7) 1_545 . . .
O37 Ni8 O9 Ni5 40.60(12) . . . .
O14 Ni8 O9 Ni6 74.79(18) . . . .
O13 Ni8 O9 Ni6 -107.30(18) 1_545 . . .
O35 Ni8 O9 Ni6 -13.21(17) 2 . . .
O20 Ni8 O9 Ni6 20.7(9) 1_545 . . .
O37 Ni8 O9 Ni6 164.69(17) . . . .
O9 Ni5 O10 C17 -142.9(3) . . . .
O8 Ni5 O10 C17 -41.7(3) . . . .
O1 Ni5 O10 C17 106.4(6) . . . .
O3 Ni5 O10 C17 128.1(3) 2_556 . . .
O7 Ni5 O10 C17 38.4(3) . . . .
Ni6 Ni5 O10 C17 -155.3(3) . . . .
O9 Ni5 O10 Ni6 12.42(9) . . . .
O8 Ni5 O10 Ni6 113.54(9) . . . .
O1 Ni5 O10 Ni6 -98.3(6) . . . .
O3 Ni5 O10 Ni6 -76.64(9) 2_556 . . .
O7 Ni5 O10 Ni6 -166.36(9) . . . .
O24 Ni6 O10 C17 -50(2) 1_445 . . .
O9 Ni6 O10 C17 139.6(3) . . . .
O12 Ni6 O10 C17 52.8(3) . . . .
O25 Ni6 O10 C17 -38.5(3) . . . .
O11 Ni6 O10 C17 -129.5(3) 2_556 . . .
Ni5 Ni6 O10 C17 151.6(4) . . . .
O24 Ni6 O10 Ni5 158(2) 1_445 . . .
O9 Ni6 O10 Ni5 -12.01(9) . . . .
O12 Ni6 O10 Ni5 -98.78(10) . . . .
O25 Ni6 O10 Ni5 169.95(9) . . . .
O11 Ni6 O10 Ni5 78.90(9) 2_556 . . .
O13 Ni8 O14 C13 -110.3(14) 1_545 . . .
O9 Ni8 O14 C13 36.9(4) . . . .
O35 Ni8 O14 C13 120.1(4) 2 . . .
O20 Ni8 O14 C13 -148.5(4) 1_545 . . .
O37 Ni8 O14 C13 -58.9(4) . . . .
O18 Ni3 O15 C19 5.9(18) . . . .
O17 Ni3 O15 C19 41.7(3) . . . .
O7 Ni3 O15 C19 -139.5(3) . . . .
O16 Ni3 O15 C19 -38.1(3) . . . .
O8 Ni3 O15 C19 142.1(3) . . . .
O20 Ni2 O16 C12 15.2(3) . . . .
O21 Ni2 O16 C12 -155.3(4) . . . .
O22 Ni2 O16 C12 -83.9(3) 2_565 . . .
O19 Ni2 O16 C12 100.0(3) . . . .
O17 Ni2 O16 C12 -168.9(3) . . . .
Ni1 Ni2 O16 C12 60.1(3) . . . .
O20 Ni2 O16 Ni3 -158.41(9) . . . .
O21 Ni2 O16 Ni3 31.1(5) . . . .
O22 Ni2 O16 Ni3 102.53(10) 2_565 . . .
O19 Ni2 O16 Ni3 -73.63(10) . . . .
O17 Ni2 O16 Ni3 17.53(9) . . . .
Ni1 Ni2 O16 Ni3 -113.51(7) . . . .
O18 Ni3 O16 C12 81.8(3) . . . .
O15 Ni3 O16 C12 -100.7(3) . . . .
O17 Ni3 O16 C12 168.9(3) . . . .
O7 Ni3 O16 C12 -8.0(3) . . . .
O8 Ni3 O16 C12 -15(21) . . . .
O18 Ni3 O16 Ni2 -104.80(10) . . . .
O15 Ni3 O16 Ni2 72.70(10) . . . .
O17 Ni3 O16 Ni2 -17.75(9) . . . .
O7 Ni3 O16 Ni2 165.39(9) . . . .
O8 Ni3 O16 Ni2 158(71) . . . .
O18 Ni3 O17 C16 -50.6(3) . . . .
O15 Ni3 O17 C16 131.6(3) . . . .
O7 Ni3 O17 C16 -28.1(17) . . . .
O16 Ni3 O17 C16 -140.3(3) . . . .
O8 Ni3 O17 C16 39.8(3) . . . .
O18 Ni3 O17 Ni2 106.75(10) . . . .
O15 Ni3 O17 Ni2 -71.14(10) . . . .
O7 Ni3 O17 Ni2 129.2(15) . . . .
O16 Ni3 O17 Ni2 17.04(9) . . . .
O8 Ni3 O17 Ni2 -162.94(9) . . . .
O16 Ni2 O17 C16 139.3(3) . . . .
O20 Ni2 O17 C16 -79.4(9) . . . .
O21 Ni2 O17 C16 -37.6(3) . . . .
O22 Ni2 O17 C16 45.2(3) 2_565 . . .
O19 Ni2 O17 C16 -131.7(3) . . . .
Ni1 Ni2 O17 C16 -108.8(3) . . . .
O16 Ni2 O17 Ni3 -17.63(9) . . . .
O20 Ni2 O17 Ni3 123.7(8) . . . .
O21 Ni2 O17 Ni3 165.43(10) . . . .
O22 Ni2 O17 Ni3 -111.79(10) 2_565 . . .
O19 Ni2 O17 Ni3 71.33(10) . . . .
Ni1 Ni2 O17 Ni3 94.18(9) . . . .
O15 Ni3 O18 C17 174.2(15) . . . .
O17 Ni3 O18 C17 138.3(3) . . . .
O7 Ni3 O18 C17 -40.5(3) . . . .
O16 Ni3 O18 C17 -141.8(3) . . . .
O8 Ni3 O18 C17 37.9(3) . . . .
O16 Ni2 O19 C19 41.4(3) . . . .
O20 Ni2 O19 C19 145.2(3) . . . .
O21 Ni2 O19 C19 -125.9(3) . . . .
O22 Ni2 O19 C19 -82.3(11) 2_565 . . .
O17 Ni2 O19 C19 -39.8(3) . . . .
Ni1 Ni2 O19 C19 164.6(3) . . . .
O16 Ni2 O19 Ni1 -123.12(9) . . . .
O20 Ni2 O19 Ni1 -19.33(9) . . . .
O21 Ni2 O19 Ni1 69.54(9) . . . .
O22 Ni2 O19 Ni1 113.2(11) 2_565 . . .
O17 Ni2 O19 Ni1 155.66(9) . . . .
O26 Ni1 O19 C19 123.8(3) . . . .
O20 Ni1 O19 C19 -141.6(3) . . . .
O25 Ni1 O19 C19 -27.5(14) 1_665 . . .
O24 Ni1 O19 C19 32.4(3) . . . .
O23 Ni1 O19 C19 -53.2(3) . . . .
Ni2 Ni1 O19 C19 -160.7(4) . . . .
O26 Ni1 O19 Ni2 -75.54(9) . . . .
O20 Ni1 O19 Ni2 19.13(9) . . . .
O25 Ni1 O19 Ni2 133.3(12) 1_665 . . .
O24 Ni1 O19 Ni2 -166.89(9) . . . .
O23 Ni1 O19 Ni2 107.52(10) . . . .
O16 Ni2 O20 Ni1 107.88(9) . . . .
O21 Ni2 O20 Ni1 -74.26(9) . . . .
O22 Ni2 O20 Ni1 -156.60(8) 2_565 . . .
O19 Ni2 O20 Ni1 19.97(9) . . . .
O17 Ni2 O20 Ni1 -32.6(8) . . . .
O16 Ni2 O20 Ni8 -40.90(12) . . . 1_565
O21 Ni2 O20 Ni8 136.95(10) . . . 1_565
O22 Ni2 O20 Ni8 54.62(11) 2_565 . . 1_565
O19 Ni2 O20 Ni8 -128.81(11) . . . 1_565
O17 Ni2 O20 Ni8 179(32) . . . 1_565
Ni1 Ni2 O20 Ni8 -148.79(14) . . . 1_565
O26 Ni1 O20 Ni2 68.65(10) . . . .
O25 Ni1 O20 Ni2 164.45(9) 1_665 . . .
O24 Ni1 O20 Ni2 -145.4(7) . . . .
O23 Ni1 O20 Ni2 -110.54(10) . . . .
O19 Ni1 O20 Ni2 -19.63(9) . . . .
O26 Ni1 O20 Ni8 -161.38(17) . . . 1_565
O25 Ni1 O20 Ni8 -65.58(18) 1_665 . . 1_565
O24 Ni1 O20 Ni8 -15.5(8) . . . 1_565
O23 Ni1 O20 Ni8 19.43(18) . . . 1_565
O19 Ni1 O20 Ni8 110.34(18) . . . 1_565
Ni2 Ni1 O20 Ni8 130.0(2) . . . 1_565
O16 Ni2 O21 C29 -135.2(4) . . . .
O20 Ni2 O21 C29 54.0(3) . . . .
O22 Ni2 O21 C29 152.2(3) 2_565 . . .
O19 Ni2 O21 C29 -31.0(3) . . . .
O17 Ni2 O21 C29 -121.8(3) . . . .
Ni1 Ni2 O21 C29 11.6(2) . . . .
O16 Ni2 O21 Ni4 59.3(4) . . . .
O20 Ni2 O21 Ni4 -111.43(10) . . . .
O22 Ni2 O21 Ni4 -13.29(9) 2_565 . . .
O19 Ni2 O21 Ni4 163.50(9) . . . .
O17 Ni2 O21 Ni4 72.77(10) . . . .
Ni1 Ni2 O21 Ni4 -153.84(8) . . . .
O27 Ni4 O21 C29 118.2(3) . . . .
O27 Ni4 O21 C29 -61.8(3) 2_565 . . .
O22 Ni4 O21 C29 29.0(3) . . . .
O22 Ni4 O21 C29 -151.0(3) 2_565 . . .
O21 Ni4 O21 C29 -116(100) 2_565 . . .
O27 Ni4 O21 Ni2 -77.45(10) . . . .
O27 Ni4 O21 Ni2 102.55(10) 2_565 . . .
O22 Ni4 O21 Ni2 -166.66(9) . . . .
O22 Ni4 O21 Ni2 13.34(9) 2_565 . . .
O21 Ni4 O21 Ni2 48(100) 2_565 . . .
O27 Ni4 O22 C32 -40.1(2) . . . .
O27 Ni4 O22 C32 139.9(2) 2_565 . . .
O22 Ni4 O22 C32 -174(100) 2_565 . . .
O21 Ni4 O22 C32 50.1(2) . . . .
O21 Ni4 O22 C32 -129.9(2) 2_565 . . .
O27 Ni4 O22 Ni2 103.02(10) . . . 2_565
O27 Ni4 O22 Ni2 -76.98(10) 2_565 . . 2_565
O22 Ni4 O22 Ni2 -31(100) 2_565 . . 2_565
O21 Ni4 O22 Ni2 -166.77(9) . . . 2_565
O21 Ni4 O22 Ni2 13.23(9) 2_565 . . 2_565
O26 Ni1 O24 C22 -114.4(3) . . . .
O20 Ni1 O24 C22 99.5(7) . . . .
O25 Ni1 O24 C22 150.7(3) 1_665 . . .
O23 Ni1 O24 C22 64.6(3) . . . .
O19 Ni1 O24 C22 -25.3(3) . . . .
Ni2 Ni1 O24 C22 -40.6(3) . . . .
O26 Ni1 O24 Ni6 102.01(11) . . . 1_665
O20 Ni1 O24 Ni6 -44.0(8) . . . 1_665
O25 Ni1 O24 Ni6 7.17(10) 1_665 . . 1_665
O23 Ni1 O24 Ni6 -79.01(11) . . . 1_665
O19 Ni1 O24 Ni6 -168.90(10) . . . 1_665
Ni2 Ni1 O24 Ni6 175.87(3) . . . 1_665
O24 Ni6 O25 C24 -154.6(3) 1_445 . . .
O9 Ni6 O25 C24 -137.7(7) . . . .
O12 Ni6 O25 C24 -60.5(3) . . . .
O10 Ni6 O25 C24 25.9(3) . . . .
O11 Ni6 O25 C24 112.2(3) 2_556 . . .
Ni5 Ni6 O25 C24 38.1(3) . . . .
O24 Ni6 O25 Ni1 7.11(10) 1_445 . . 1_445
O9 Ni6 O25 Ni1 24.0(8) . . . 1_445
O12 Ni6 O25 Ni1 101.18(11) . . . 1_445
O10 Ni6 O25 Ni1 -172.44(10) . . . 1_445
O11 Ni6 O25 Ni1 -86.17(11) 2_556 . . 1_445
Ni5 Ni6 O25 Ni1 -160.20(4) . . . 1_445
O20 Ni1 O26 C29 -30.6(3) . . . .
O25 Ni1 O26 C29 -129.4(3) 1_665 . . .
O24 Ni1 O26 C29 153.5(3) . . . .
O23 Ni1 O26 C29 134.2(18) . . . .
O19 Ni1 O26 C29 52.7(3) . . . .
Ni2 Ni1 O26 C29 9.4(3) . . . .
O27 Ni4 O27 C16 -12(100) 2_565 . . .
O22 Ni4 O27 C16 136.7(3) . . . .
O22 Ni4 O27 C16 -43.3(3) 2_565 . . .
O21 Ni4 O27 C16 39.1(3) . . . .
O21 Ni4 O27 C16 -140.9(3) 2_565 . . .
O14 Ni8 O37 C4 84.2(3) . . . .
O13 Ni8 O37 C4 -98.8(3) 1_545 . . .
O9 Ni8 O37 C4 -6.7(3) . . . .
O35 Ni8 O37 C4 57(3) 2 . . .
O20 Ni8 O37 C4 169.4(3) 1_545 . . .
Ni6 O11 C1 O3 -7.9(5) 2_556 . . .
Ni6 O11 C1 C2 173.1(2) 2_556 . . .
Ni7 O3 C1 O11 150.1(2) . . . .
Ni5 O3 C1 O11 0.9(5) 2_556 . . .
Ni7 O3 C1 C2 -30.9(4) . . . .
Ni5 O3 C1 C2 179.9(2) 2_556 . . .
O11 C1 C2 C3 127.6(3) . . . .
O3 C1 C2 C3 -51.4(4) . . . .
C1 C2 C3 C4 95.8(4) . . . .
Ni8 O37 C4 O1 -6.1(5) . . . .
Ni8 O37 C4 C3 175.6(2) . . . .
Ni5 O1 C4 O37 -20.4(5) . . . .
Ni7 O1 C4 O37 126.4(3) . . . .
Ni5 O1 C4 C3 158.0(2) . . . .
Ni7 O1 C4 C3 -55.3(4) . . . .
C2 C3 C4 O37 159.9(3) . . . .
C2 C3 C4 O1 -18.5(4) . . . .
Ni7 O2 C9 O7 -4.8(5) . . . .
Ni7 O2 C9 C10 174.0(2) . . . .
Ni5 O7 C9 O2 12.4(5) . . . .
Ni3 O7 C9 O2 -152.0(2) . . . .
Ni5 O7 C9 C10 -166.4(2) . . . .
Ni3 O7 C9 C10 29.2(5) . . . .
O2 C9 C10 C11 -140.8(3) . . . .
O7 C9 C10 C11 38.0(4) . . . .
C9 C10 C11 C12 -107.0(3) . . . .
Ni8 O13 C12 O16 22.0(6) 1_565 . . .
Ni8 O13 C12 C11 -158.8(3) 1_565 . . .
Ni2 O16 C12 O13 -1.2(5) . . . .
Ni3 O16 C12 O13 170.2(2) . . . .
Ni2 O16 C12 C11 179.6(2) . . . .
Ni3 O16 C12 C11 -9.0(4) . . . .
C10 C11 C12 O13 -105.1(4) . . . .
C10 C11 C12 O16 74.2(4) . . . .
Ni8 O14 C13 O8 -5.3(6) . . . .
Ni8 O14 C13 C14 177.1(2) . . . .
Ni5 O8 C13 O14 -12.5(5) . . . .
Ni3 O8 C13 O14 -178.0(2) . . . .
Ni5 O8 C13 C14 165.2(2) . . . .
Ni3 O8 C13 C14 -0.3(4) . . . .
O14 C13 C14 C15 110.2(3) . . . .
O8 C13 C14 C15 -67.7(4) . . . .
C13 C14 C15 C16 108.3(3) . . . .
Ni4 O27 C16 O17 5.4(5) . . . .
Ni4 O27 C16 C15 -173.0(2) . . . .
Ni3 O17 C16 O27 143.1(3) . . . .
Ni2 O17 C16 O27 -6.7(5) . . . .
Ni3 O17 C16 C15 -38.5(4) . . . .
Ni2 O17 C16 C15 171.7(2) . . . .
C14 C15 C16 O27 142.4(3) . . . .
C14 C15 C16 O17 -36.2(4) . . . .
Ni3 O18 C17 O10 0.0(5) . . . .
Ni3 O18 C17 C18 178.5(3) . . . .
Ni5 O10 C17 O18 1.5(5) . . . .
Ni6 O10 C17 O18 -141.5(3) . . . .
Ni5 O10 C17 C18 -176.9(3) . . . .
Ni6 O10 C17 C18 40.1(5) . . . .
O18 C17 C18 C25 -162.3(3) . . . .
O10 C17 C18 C25 16.3(6) . . . .
Ni3 O15 C19 O19 -1.1(5) . . . .
Ni3 O15 C19 C20 178.6(2) . . . .
Ni2 O19 C19 O15 0.2(5) . . . .
Ni1 O19 C19 O15 155.8(3) . . . .
Ni2 O19 C19 C20 -179.6(2) . . . .
Ni1 O19 C19 C20 -24.0(5) . . . .
O15 C19 C20 C21 148.5(3) . . . .
O19 C19 C20 C21 -31.7(5) . . . .
C19 C20 C21 C22 94.5(4) . . . .
Ni6 O24 C22 O29 13.9(5) 1_665 . . .
Ni1 O24 C22 O29 -122.2(3) . . . .
Ni6 O24 C22 C21 -166.6(2) 1_665 . . .
Ni1 O24 C22 C21 57.3(4) . . . .
C20 C21 C22 O29 76.4(4) . . . .
C20 C21 C22 O24 -103.1(3) . . . .
Ni1 O25 C24 O28 -36.7(5) 1_445 . . .
Ni6 O25 C24 O28 118.1(3) . . . .
Ni1 O25 C24 C25 145.0(3) 1_445 . . .
Ni6 O25 C24 C25 -60.2(4) . . . .
O28 C24 C25 C18 -72.6(4) . . . .
O25 C24 C25 C18 105.8(4) . . . .
C17 C18 C25 C24 -86.8(4) . . . .
Ni1 O26 C29 O21 -4.4(5) . . . .
Ni1 O26 C29 C30 177.1(2) . . . .
Ni2 O21 C29 O26 -9.0(5) . . . .
Ni4 O21 C29 O26 150.9(2) . . . .
Ni2 O21 C29 C30 169.5(2) . . . .
Ni4 O21 C29 C30 -30.5(4) . . . .
O26 C29 C30 C31 132.4(3) . . . .
O21 C29 C30 C31 -46.2(4) . . . .
C29 C30 C31 C32 97.1(3) . . . .
Ni8 O35 C32 O22 3.4(5) 2 . . .
Ni8 O35 C32 C31 -176.0(2) 2 . . .
Ni4 O22 C32 O35 120.3(3) . . . .
Ni2 O22 C32 O35 -8.8(5) 2_565 . . .
Ni4 O22 C32 C31 -60.3(3) . . . .
Ni2 O22 C32 C31 170.6(2) 2_565 . . .
C30 C31 C32 O35 158.2(3) . . . .
C30 C31 C32 O22 -21.2(4) . . . .
